data_7251081
loop_
_publ_author_name
'Yonezawa, Takeharu'
'Ito, Hajime'
'Jin, Mingoo'

_publ_section_title
;
 Systematic investigation of the effect of trialkylsilyl groups on the
 crystal structures of perfluorophenyl-substituted thiophene
;
_journal_issue 2
_journal_name_full CrystEngComm
_journal_page_first 390
_journal_page_last 395
_journal_paper_doi 10.1039/D5CE00898K
_journal_volume 28
_journal_year 2026
_chemical_formula_moiety 'C19 H23 F5 S Si'
_chemical_formula_sum 'C19 H23 F5 S Si'
_chemical_formula_weight 406.52
_space_group_crystal_system monoclinic
_space_group_IT_number 14
_space_group_name_Hall '-P 2yn'
_space_group_name_H-M_alt 'P 1 21/n 1'
_atom_sites_solution_hydrogens geom
_atom_sites_solution_primary dual
_audit_creation_date 2025-05-16
_audit_creation_method
;
Olex2 1.2
(compiled 2018.05.29 svn.r3508 for OlexSys, GUI svn.r5506)
;
_audit_update_record
;
2025-09-12 deposited with the CCDC.	2025-10-21 downloaded from the CCDC.
;
_cell_angle_alpha 90
_cell_angle_beta 94.529(3)
_cell_angle_gamma 90
_cell_formula_units_Z 4
_cell_length_a 8.5617(3)
_cell_length_b 19.8126(6)
_cell_length_c 11.6723(4)
_cell_measurement_reflns_used 11967
_cell_measurement_temperature 153
_cell_measurement_theta_max 76.1360
_cell_measurement_theta_min 2.2930
_cell_volume 1973.78(11)
_computing_cell_refinement 'CrysAlisPro 1.171.40.69a (Rigaku OD, 2020)'
_computing_data_collection 'CrysAlisPro 1.171.40.69a (Rigaku OD, 2020)'
_computing_data_reduction 'CrysAlisPro 1.171.40.69a (Rigaku OD, 2020)'
_computing_molecular_graphics 'Olex2 (Dolomanov et al., 2009)'
_computing_publication_material 'Olex2 (Dolomanov et al., 2009)'
_computing_structure_refinement 'ShelXL (Sheldrick, 2015)'
_computing_structure_solution 'ShelXT (Sheldrick, 2015)'
_diffrn_ambient_temperature 153
_diffrn_detector 'Hybrid Pixel Array Detector'
_diffrn_detector_area_resol_mean 10.0000
_diffrn_detector_type HyPix
_diffrn_measured_fraction_theta_full 0.999
_diffrn_measured_fraction_theta_max 0.971
_diffrn_measurement_details
;
List of Runs (angles in degrees, time in seconds):

  # Type    Start    End  Width  t~exp~   \w     \q     \k     \f   Frames
#--------------------------------------------------------------------------
  1  \w     28.00  76.00   0.50    0.05    --   48.52  77.00  60.00   96
  2  \w     41.00 122.00   0.50    0.05    --   48.52  27.00  -5.00  162
  3  \w     95.00 174.00   0.50    0.06    --  102.75  37.00  90.00  158
  4  \w     95.00 175.00   0.50    0.06    --  102.75  27.00  -5.00  160
  5  \w     31.00 106.00   0.50    0.06    --  102.75 -99.00  30.00  150
  6  \w    -23.00  41.00   0.50    0.05    --   48.52 -37.00  30.00  128
  7  \w     31.00 106.00   0.50    0.06    --  102.75 -99.00  60.00  150
  8  \w     31.00 111.00   0.50    0.06    --  102.75-125.00-180.00  160
  9  \w     31.00  69.00   0.50    0.06    --  102.75 -57.00-150.00   76
 10  \w    -24.00  28.00   0.50    0.05    --   48.52 -27.00-168.00  104
 11  \w    -24.00  18.00   0.50    0.05    --   48.52 -19.00  60.00   84
 12  \w    -24.00  25.00   0.50    0.05    --  -48.52  27.00  -5.00   98
 13  \w    -65.00 -30.00   0.50    0.06    -- -102.00  57.00  90.00   70
 14  \w    -65.00 -30.00   0.50    0.06    -- -102.00  57.00 120.00   70
 15  \w    -65.00 -30.00   0.50    0.06    -- -102.00  57.00 150.00   70
 16  \w    -65.00 -30.00   0.50    0.06    -- -102.00  57.00  60.00   70
 17  \w    -65.00 -30.00   0.50    0.06    -- -102.00  57.00 -60.00   70
 18  \w    -65.00 -30.00   0.50    0.06    -- -102.00  57.00 -90.00   70
 19  \w    -65.00 -30.00   0.50    0.06    -- -102.00  57.00-180.00   70
 20  \w   -121.00 -41.00   0.50    0.05    --  -48.52 -27.00-168.00  160
 21  \w   -175.00 -94.00   0.50    0.06    -- -102.00 -27.00-168.00  162
 22  \w   -174.00 -87.00   0.50    0.06    -- -102.00 -99.00 -30.00  174
 23  \w   -119.00 -74.00   0.50    0.05    --  -48.52-125.00 -90.00   90
 24  \w   -119.00 -74.00   0.50    0.05    --  -48.52-125.00 -30.00   90
;
_diffrn_measurement_device 'four-circle diffractometer'
_diffrn_measurement_device_type 'XtaLAB Synergy R, DW system, HyPix'
_diffrn_measurement_method '\w scans'
_diffrn_orient_matrix_type 'CrysAlisPro convention (1999,Acta A55,543-557)'
_diffrn_orient_matrix_UB_11 -0.0341345000
_diffrn_orient_matrix_UB_12 0.0013693000
_diffrn_orient_matrix_UB_13 -0.1315541000
_diffrn_orient_matrix_UB_21 0.1657667000
_diffrn_orient_matrix_UB_22 -0.0272973000
_diffrn_orient_matrix_UB_23 -0.0144931000
_diffrn_orient_matrix_UB_31 -0.0627659000
_diffrn_orient_matrix_UB_32 -0.0728103000
_diffrn_orient_matrix_UB_33 0.0027881000
_diffrn_radiation_monochromator mirror
_diffrn_radiation_probe x-ray
_diffrn_radiation_type CuK\a
_diffrn_radiation_wavelength 1.54184
_diffrn_reflns_av_R_equivalents 0.1155
_diffrn_reflns_av_unetI/netI 0.0615
_diffrn_reflns_Laue_measured_fraction_full 0.999
_diffrn_reflns_Laue_measured_fraction_max 0.971
_diffrn_reflns_limit_h_max 10
_diffrn_reflns_limit_h_min -10
_diffrn_reflns_limit_k_max 19
_diffrn_reflns_limit_k_min -24
_diffrn_reflns_limit_l_max 14
_diffrn_reflns_limit_l_min -14
_diffrn_reflns_number 18066
_diffrn_reflns_point_group_measured_fraction_full 0.999
_diffrn_reflns_point_group_measured_fraction_max 0.971
_diffrn_reflns_theta_full 67.684
_diffrn_reflns_theta_max 76.217
_diffrn_reflns_theta_min 4.407
_diffrn_source 'Rotating-anode X-ray tube'
_diffrn_source_type 'Rigaku (Cu) X-ray Source'
_exptl_absorpt_coefficient_mu 2.463
_exptl_absorpt_correction_T_max 1.00000
_exptl_absorpt_correction_T_min 0.05888
_exptl_absorpt_correction_type multi-scan
_exptl_absorpt_process_details
;
CrysAlisPro 1.171.40.69a (Rigaku Oxford Diffraction, 2020)
Empirical absorption correction using spherical harmonics,
 implemented in SCALE3 ABSPACK scaling algorithm.
;
_exptl_crystal_colour 'clear light colourless'
_exptl_crystal_colour_lustre clear
_exptl_crystal_colour_modifier light
_exptl_crystal_colour_primary colourless
_exptl_crystal_density_diffrn 1.368
_exptl_crystal_description block
_exptl_crystal_F_000 848
_exptl_crystal_size_max 0.05
_exptl_crystal_size_mid 0.05
_exptl_crystal_size_min 0.05
_refine_diff_density_max 0.418
_refine_diff_density_min -0.736
_refine_diff_density_rms 0.135
_refine_ls_extinction_method none
_refine_ls_goodness_of_fit_ref 1.092
_refine_ls_hydrogen_treatment constr
_refine_ls_matrix_type full
_refine_ls_number_parameters 241
_refine_ls_number_reflns 4013
_refine_ls_number_restraints 0
_refine_ls_restrained_S_all 1.092
_refine_ls_R_factor_all 0.0761
_refine_ls_R_factor_gt 0.0723
_refine_ls_shift/su_max 0.000
_refine_ls_shift/su_mean 0.000
_refine_ls_structure_factor_coef Fsqd
_refine_ls_weighting_details 'w=1/[\s^2^(Fo^2^)+(0.1415P)^2^+0.9637P] where P=(Fo^2^+2Fc^2^)/3'
_refine_ls_weighting_scheme calc
_refine_ls_wR_factor_gt 0.2104
_refine_ls_wR_factor_ref 0.2166
_reflns_Friedel_coverage 0.000
_reflns_number_gt 3632
_reflns_number_total 4013
_reflns_threshold_expression 'I > 2\s(I)'
_cod_data_source_file d5ce00898k2.cif
_cod_data_source_block yne-084-150k
_cod_depositor_comments 'Adding full bibliography for 7251080--7251083.cif.'
_cod_database_code 7251081
_shelx_shelxl_version_number 2016/6
_chemical_oxdiff_formula 'C H F S Si'
_shelx_space_group_comment
;
The symmetry employed for this shelxl refinement is uniquely defined
by the following loop, which should always be used as a source of
symmetry information in preference to the above space-group names.
They are only intended as comments.
;
_shelx_estimated_absorpt_t_max 0.887
_shelx_estimated_absorpt_t_min 0.887
_diffrn_oxdiff_digest_frames
;
01fc342350d806e1146b1316f165a1347d0009615a8
;
_reflns_odcompleteness_completeness 99.92
_reflns_odcompleteness_iscentric 1
_reflns_odcompleteness_theta 66.97
_olex2_refinement_description
;
1. Fixed Uiso
 At 1.2 times of:
  All C(H) groups
 At 1.5 times of:
  All C(H,H,H) groups
2.a Ternary CH refined with riding coordinates:
 C00C(H00C), C00D(H00D), C00E(H00E)
2.b Aromatic/amide H refined with riding coordinates:
 C00F(H00F), C00I(H00I)
2.c Idealised Me refined as rotating group:
 C00L(H00A,H00B,H00G), C00M(H00H,H00J,H00K), C00N(H00L,H00M,H00N), C00O(H00O,
 H00P,H00Q), C00P(H00R,H00S,H00T), C00Q(H00U,H00V,H00W)
;
_olex2_submission_special_instructions 'No special instructions were received'
_oxdiff_exptl_absorpt_empirical_details
;
Empirical correction (ABSPACK) includes:
- Absorption correction using spherical harmonics
- Frame scaling
;
_oxdiff_exptl_absorpt_empirical_full_max 4.825
_oxdiff_exptl_absorpt_empirical_full_min 0.316

loop_
_space_group_symop_operation_xyz
'x, y, z'
'-x+1/2, y+1/2, -z+1/2'
'-x, -y, -z'
'x-1/2, -y-1/2, z-1/2'

loop_
_atom_site_label
_atom_site_type_symbol
_atom_site_fract_x
_atom_site_fract_y
_atom_site_fract_z
_atom_site_U_iso_or_equiv
_atom_site_adp_type
_atom_site_occupancy
_atom_site_site_symmetry_order
_atom_site_calc_flag
_atom_site_refinement_flags_posn
_atom_site_refinement_flags_adp
_atom_site_refinement_flags_occupancy
_atom_site_disorder_assembly
_atom_site_disorder_group
S001 S 0.45237(7) 0.31155(3) 0.44876(5) 0.0312(2) Uani 1 1 d . . . . .
Si02 Si 0.43832(7) 0.16884(4) 0.56835(5) 0.0270(2) Uani 1 1 d . . . . .
F003 F 0.8378(2) 0.47059(9) 0.52887(17) 0.0495(5) Uani 1 1 d . . . . .
F004 F 0.6083(3) 0.62495(9) 0.26438(16) 0.0528(5) Uani 1 1 d . . . . .
F005 F 0.3737(2) 0.41456(10) 0.30139(18) 0.0583(6) Uani 1 1 d . . . . .
F006 F 0.8395(2) 0.58963(9) 0.42755(19) 0.0541(5) Uani 1 1 d . . . . .
F007 F 0.3760(3) 0.53455(11) 0.2043(2) 0.0696(7) Uani 1 1 d . . . . .
C008 C 0.6062(3) 0.43515(13) 0.4201(2) 0.0282(5) Uani 1 1 d . . . . .
C009 C 0.7210(3) 0.48371(15) 0.4485(2) 0.0327(6) Uani 1 1 d . . . . .
C00A C 0.6039(3) 0.36840(14) 0.4758(2) 0.0277(5) Uani 1 1 d . . . . .
C00B C 0.5328(3) 0.25264(14) 0.5439(2) 0.0289(5) Uani 1 1 d . . . . .
C00C C 0.5194(3) 0.14105(16) 0.7156(2) 0.0367(6) Uani 1 1 d . . . . .
H00C H 0.635958 0.144365 0.715265 0.044 Uiso 1 1 calc R . . . .
C00D C 0.2186(3) 0.17924(16) 0.5475(3) 0.0379(7) Uani 1 1 d . . . . .
H00D H 0.195655 0.195216 0.466613 0.045 Uiso 1 1 calc R . . . .
C00E C 0.5033(3) 0.10778(15) 0.4574(2) 0.0340(6) Uani 1 1 d . . . . .
H00E H 0.449852 0.063794 0.469706 0.041 Uiso 1 1 calc R . . . .
C00F C 0.6730(3) 0.27669(15) 0.5932(2) 0.0359(6) Uani 1 1 d . . . . .
H00F H 0.737357 0.251664 0.647955 0.043 Uiso 1 1 calc R . . . .
C00G C 0.6084(4) 0.56428(15) 0.3139(3) 0.0396(7) Uani 1 1 d . . . . .
C00H C 0.7240(3) 0.54605(15) 0.3964(3) 0.0371(6) Uani 1 1 d . . . . .
C00I C 0.7136(3) 0.34168(16) 0.5556(2) 0.0375(6) Uani 1 1 d . . . . .
H00I H 0.806801 0.364545 0.582670 0.045 Uiso 1 1 calc R . . . .
C00J C 0.4917(3) 0.45607(15) 0.3356(2) 0.0375(6) Uani 1 1 d . . . . .
C00K C 0.4916(4) 0.51850(17) 0.2837(3) 0.0438(7) Uani 1 1 d . . . . .
C00L C 0.4538(4) 0.13069(17) 0.3339(2) 0.0456(7) Uani 1 1 d . . . . .
H00A H 0.339861 0.136617 0.324979 0.068 Uiso 1 1 calc GR . . . .
H00B H 0.484924 0.096445 0.279558 0.068 Uiso 1 1 calc GR . . . .
H00G H 0.505110 0.173600 0.318528 0.068 Uiso 1 1 calc GR . . . .
C00M C 0.1324(4) 0.1119(2) 0.5557(4) 0.0578(9) Uani 1 1 d . . . . .
H00H H 0.180379 0.078136 0.508238 0.087 Uiso 1 1 calc GR . . . .
H00J H 0.022009 0.117779 0.528388 0.087 Uiso 1 1 calc GR . . . .
H00K H 0.139510 0.096746 0.635898 0.087 Uiso 1 1 calc GR . . . .
C00N C 0.6806(4) 0.09450(19) 0.4702(3) 0.0486(8) Uani 1 1 d . . . . .
H00L H 0.736895 0.136924 0.460606 0.073 Uiso 1 1 calc GR . . . .
H00M H 0.708003 0.062156 0.411549 0.073 Uiso 1 1 calc GR . . . .
H00N H 0.709877 0.075939 0.546745 0.073 Uiso 1 1 calc GR . . . .
C00O C 0.4843(4) 0.06656(19) 0.7402(3) 0.0538(9) Uani 1 1 d . . . . .
H00O H 0.370968 0.060289 0.741597 0.081 Uiso 1 1 calc GR . . . .
H00P H 0.536352 0.053724 0.814810 0.081 Uiso 1 1 calc GR . . . .
H00Q H 0.523322 0.038201 0.679843 0.081 Uiso 1 1 calc GR . . . .
C00P C 0.1490(4) 0.2324(2) 0.6239(4) 0.0561(9) Uani 1 1 d . . . . .
H00R H 0.149953 0.215270 0.702687 0.084 Uiso 1 1 calc GR . . . .
H00S H 0.040883 0.242191 0.594639 0.084 Uiso 1 1 calc GR . . . .
H00T H 0.211503 0.273823 0.623222 0.084 Uiso 1 1 calc GR . . . .
C00Q C 0.4746(5) 0.1863(2) 0.8142(3) 0.0595(10) Uani 1 1 d . . . . .
H00U H 0.498251 0.233455 0.796708 0.089 Uiso 1 1 calc GR . . . .
H00V H 0.534554 0.172874 0.885523 0.089 Uiso 1 1 calc GR . . . .
H00W H 0.362342 0.181672 0.823413 0.089 Uiso 1 1 calc GR . . . .

loop_
_atom_site_aniso_label
_atom_site_aniso_U_11
_atom_site_aniso_U_22
_atom_site_aniso_U_33
_atom_site_aniso_U_23
_atom_site_aniso_U_13
_atom_site_aniso_U_12
S001 0.0211(4) 0.0417(4) 0.0297(4) 0.0043(2) -0.0057(3) -0.0019(2)
Si02 0.0178(4) 0.0407(4) 0.0223(4) 0.0040(3) -0.0004(3) -0.0008(3)
F003 0.0345(9) 0.0497(11) 0.0609(12) 0.0072(8) -0.0164(8) -0.0103(7)
F004 0.0706(13) 0.0402(10) 0.0491(11) 0.0093(8) 0.0150(9) 0.0060(9)
F005 0.0531(11) 0.0529(11) 0.0625(12) 0.0139(9) -0.0353(9) -0.0113(9)
F006 0.0435(10) 0.0435(10) 0.0754(13) 0.0016(9) 0.0059(9) -0.0108(8)
F007 0.0776(15) 0.0603(13) 0.0646(13) 0.0182(10) -0.0333(12) 0.0020(11)
C008 0.0256(12) 0.0360(13) 0.0233(11) -0.0044(9) 0.0036(9) 0.0029(10)
C009 0.0255(12) 0.0431(15) 0.0295(12) -0.0032(11) 0.0022(10) 0.0011(11)
C00A 0.0222(11) 0.0397(14) 0.0211(11) -0.0039(9) 0.0015(9) 0.0005(10)
C00B 0.0204(11) 0.0425(14) 0.0236(11) 0.0004(10) 0.0003(9) 0.0021(10)
C00C 0.0288(13) 0.0561(17) 0.0243(12) 0.0096(11) -0.0035(10) -0.0039(12)
C00D 0.0174(11) 0.0579(18) 0.0380(15) 0.0051(12) -0.0003(10) 0.0024(11)
C00E 0.0309(13) 0.0406(14) 0.0308(13) 0.0012(11) 0.0046(10) -0.0038(11)
C00F 0.0248(12) 0.0470(16) 0.0345(14) 0.0078(12) -0.0067(10) -0.0037(11)
C00G 0.0487(17) 0.0364(14) 0.0355(14) 0.0002(11) 0.0150(13) 0.0060(12)
C00H 0.0333(14) 0.0388(15) 0.0408(15) -0.0059(12) 0.0129(12) -0.0008(11)
C00I 0.0252(12) 0.0486(16) 0.0370(14) 0.0024(12) -0.0087(11) -0.0058(11)
C00J 0.0366(15) 0.0415(15) 0.0331(13) -0.0017(11) -0.0054(11) -0.0011(12)
C00K 0.0487(17) 0.0484(17) 0.0329(14) 0.0045(12) -0.0063(13) 0.0100(14)
C00L 0.0592(19) 0.0501(18) 0.0276(13) -0.0034(12) 0.0036(13) -0.0018(15)
C00M 0.0227(13) 0.073(2) 0.077(2) -0.0064(19) 0.0005(14) -0.0145(15)
C00N 0.0338(15) 0.063(2) 0.0500(17) -0.0010(15) 0.0114(13) 0.0086(14)
C00O 0.055(2) 0.062(2) 0.0421(17) 0.0241(15) -0.0084(14) -0.0127(16)
C00P 0.0300(15) 0.062(2) 0.079(2) 0.0002(18) 0.0182(16) 0.0062(14)
C00Q 0.065(2) 0.088(3) 0.0256(15) 0.0016(16) 0.0022(15) 0.004(2)

loop_
_atom_type_symbol
_atom_type_description
_atom_type_scat_dispersion_real
_atom_type_scat_dispersion_imag
_atom_type_scat_source
C C 0.0181 0.0091 'International Tables Vol C Tables 4.2.6.8 and 6.1.1.4'
H H 0.0000 0.0000 'International Tables Vol C Tables 4.2.6.8 and 6.1.1.4'
F F 0.0727 0.0534 'International Tables Vol C Tables 4.2.6.8 and 6.1.1.4'
S S 0.3331 0.5567 'International Tables Vol C Tables 4.2.6.8 and 6.1.1.4'
Si Si 0.2541 0.3302 'International Tables Vol C Tables 4.2.6.8 and 6.1.1.4'

loop_
_geom_angle_atom_site_label_1
_geom_angle_atom_site_label_2
_geom_angle_atom_site_label_3
_geom_angle
_geom_angle_site_symmetry_1
_geom_angle_site_symmetry_3
_geom_angle_publ_flag
C00B S001 C00A 93.88(12) . . ?
C00B Si02 C00C 105.34(12) . . ?
C00B Si02 C00D 108.69(13) . . ?
C00B Si02 C00E 107.96(11) . . ?
C00C Si02 C00D 116.18(13) . . ?
C00C Si02 C00E 109.34(13) . . ?
C00E Si02 C00D 109.01(13) . . ?
C009 C008 C00A 123.1(2) . . ?
C009 C008 C00J 113.9(3) . . ?
C00J C008 C00A 123.0(2) . . ?
F003 C009 C008 120.3(2) . . ?
F003 C009 C00H 116.3(2) . . ?
C00H C009 C008 123.3(3) . . ?
C008 C00A S001 122.66(19) . . ?
C00I C00A S001 109.6(2) . . ?
C00I C00A C008 127.7(2) . . ?
S001 C00B Si02 122.91(14) . . ?
C00F C00B S001 109.1(2) . . ?
C00F C00B Si02 128.0(2) . . ?
Si02 C00C H00C 105.9 . . ?
C00O C00C Si02 112.8(2) . . ?
C00O C00C H00C 105.9 . . ?
C00Q C00C Si02 114.7(2) . . ?
C00Q C00C H00C 105.9 . . ?
C00Q C00C C00O 110.9(3) . . ?
Si02 C00D H00D 106.0 . . ?
C00M C00D Si02 112.1(2) . . ?
C00M C00D H00D 106.0 . . ?
C00P C00D Si02 115.4(2) . . ?
C00P C00D H00D 106.0 . . ?
C00P C00D C00M 110.5(3) . . ?
Si02 C00E H00E 107.3 . . ?
C00L C00E Si02 112.3(2) . . ?
C00L C00E H00E 107.3 . . ?
C00N C00E Si02 112.7(2) . . ?
C00N C00E H00E 107.3 . . ?
C00N C00E C00L 109.8(2) . . ?
C00B C00F H00F 122.8 . . ?
C00B C00F C00I 114.5(2) . . ?
C00I C00F H00F 122.8 . . ?
F004 C00G C00H 121.1(3) . . ?
F004 C00G C00K 120.5(3) . . ?
C00H C00G C00K 118.4(3) . . ?
F006 C00H C009 119.7(3) . . ?
F006 C00H C00G 119.7(3) . . ?
C00G C00H C009 120.5(3) . . ?
C00A C00I C00F 112.9(2) . . ?
C00A C00I H00I 123.5 . . ?
C00F C00I H00I 123.5 . . ?
F005 C00J C008 119.9(3) . . ?
F005 C00J C00K 116.5(3) . . ?
C00K C00J C008 123.6(3) . . ?
F007 C00K C00G 120.2(3) . . ?
F007 C00K C00J 119.5(3) . . ?
C00G C00K C00J 120.3(3) . . ?
C00E C00L H00A 109.5 . . ?
C00E C00L H00B 109.5 . . ?
C00E C00L H00G 109.5 . . ?
H00A C00L H00B 109.5 . . ?
H00A C00L H00G 109.5 . . ?
H00B C00L H00G 109.5 . . ?
C00D C00M H00H 109.5 . . ?
C00D C00M H00J 109.5 . . ?
C00D C00M H00K 109.5 . . ?
H00H C00M H00J 109.5 . . ?
H00H C00M H00K 109.5 . . ?
H00J C00M H00K 109.5 . . ?
C00E C00N H00L 109.5 . . ?
C00E C00N H00M 109.5 . . ?
C00E C00N H00N 109.5 . . ?
H00L C00N H00M 109.5 . . ?
H00L C00N H00N 109.5 . . ?
H00M C00N H00N 109.5 . . ?
C00C C00O H00O 109.5 . . ?
C00C C00O H00P 109.5 . . ?
C00C C00O H00Q 109.5 . . ?
H00O C00O H00P 109.5 . . ?
H00O C00O H00Q 109.5 . . ?
H00P C00O H00Q 109.5 . . ?
C00D C00P H00R 109.5 . . ?
C00D C00P H00S 109.5 . . ?
C00D C00P H00T 109.5 . . ?
H00R C00P H00S 109.5 . . ?
H00R C00P H00T 109.5 . . ?
H00S C00P H00T 109.5 . . ?
C00C C00Q H00U 109.5 . . ?
C00C C00Q H00V 109.5 . . ?
C00C C00Q H00W 109.5 . . ?
H00U C00Q H00V 109.5 . . ?
H00U C00Q H00W 109.5 . . ?
H00V C00Q H00W 109.5 . . ?

loop_
_geom_bond_atom_site_label_1
_geom_bond_atom_site_label_2
_geom_bond_distance
_geom_bond_site_symmetry_2
_geom_bond_publ_flag
S001 C00A 1.728(3) . ?
S001 C00B 1.717(3) . ?
Si02 C00B 1.879(3) . ?
Si02 C00C 1.884(3) . ?
Si02 C00D 1.889(3) . ?
Si02 C00E 1.888(3) . ?
F003 C009 1.341(3) . ?
F004 C00G 1.334(3) . ?
F005 C00J 1.339(3) . ?
F006 C00H 1.342(3) . ?
F007 C00K 1.340(4) . ?
C008 C009 1.397(4) . ?
C008 C00A 1.475(4) . ?
C008 C00J 1.397(4) . ?
C009 C00H 1.378(4) . ?
C00A C00I 1.375(4) . ?
C00B C00F 1.375(4) . ?
C00C H00C 1.0000 . ?
C00C C00O 1.538(4) . ?
C00C C00Q 1.532(5) . ?
C00D H00D 1.0000 . ?
C00D C00M 1.531(5) . ?
C00D C00P 1.531(5) . ?
C00E H00E 1.0000 . ?
C00E C00L 1.538(4) . ?
C00E C00N 1.536(4) . ?
C00F H00F 0.9500 . ?
C00F C00I 1.412(4) . ?
C00G C00H 1.373(5) . ?
C00G C00K 1.375(5) . ?
C00I H00I 0.9500 . ?
C00J C00K 1.377(4) . ?
C00L H00A 0.9800 . ?
C00L H00B 0.9800 . ?
C00L H00G 0.9800 . ?
C00M H00H 0.9800 . ?
C00M H00J 0.9800 . ?
C00M H00K 0.9800 . ?
C00N H00L 0.9800 . ?
C00N H00M 0.9800 . ?
C00N H00N 0.9800 . ?
C00O H00O 0.9800 . ?
C00O H00P 0.9800 . ?
C00O H00Q 0.9800 . ?
C00P H00R 0.9800 . ?
C00P H00S 0.9800 . ?
C00P H00T 0.9800 . ?
C00Q H00U 0.9800 . ?
C00Q H00V 0.9800 . ?
C00Q H00W 0.9800 . ?
